data_4104929
loop_
_publ_author_name
'Ramendra Pratap'
'Damon Parrish'
'Padmaja Gunda'
'D. Venkataraman'
'Mahesh K. Lakshman'

_publ_contact_author_address
;
Laboratory for the Structure of Matter
Naval Research Laboratory
Washington, DC 20375
;
_publ_contact_author_email damon.parrish@nrl.navy.mil
_publ_contact_author_fax 202-767-6874
_publ_contact_author_name 'Dr Damon A. Parrish'
_publ_contact_author_phone 202-404-2141
_publ_section_title
;
 Influence of Biaryl Phosphine Structure on C-N and C-C Bond Formation
;
_journal_name_full 'Journal of the American Chemical Society'
_journal_page_first 12240
_journal_page_last 12249
_journal_paper_doi 10.1021/ja902679b
_journal_volume 131
_journal_year 2009
_chemical_formula_sum 'C22 H29 O2 P Pd'
_chemical_formula_weight 462.82
_chemical_name_common PG06-34
_chemical_name_systematic
;
 ?
;
_space_group_IT_number 2
_symmetry_cell_setting triclinic
_symmetry_space_group_name_Hall '-P 1'
_symmetry_space_group_name_H-M 'P -1'
_atom_sites_solution_hydrogens geom
_atom_sites_solution_primary direct
_atom_sites_solution_secondary difmap
_audit_conform_dict_location ftp://ftp.iucr.org/pub/cif_core.dic
_audit_conform_dict_name cif_core.dic
_audit_conform_dict_version 2.3
_audit_creation_date 2009-01-28T13:26:57-00:00
_audit_creation_method 'WinGX routine CIF_UPDATE'
_cell_angle_alpha 100.908(4)
_cell_angle_beta 106.131(5)
_cell_angle_gamma 98.363(5)
_cell_formula_units_Z 4
_cell_length_a 10.5058(6)
_cell_length_b 14.2215(13)
_cell_length_c 15.2801(14)
_cell_measurement_reflns_used 6266
_cell_measurement_temperature 293(2)
_cell_measurement_theta_max 25.35
_cell_measurement_theta_min 0.407
_cell_volume 2105.5(3)
_computing_cell_refinement 'HKL Scalepack (Otwinowski & Minor 1997)'
_computing_data_collection 'Collect (Bruker AXS BV, 1997-2004)'
_computing_data_reduction 'HKL Denzo and Scalepack (Otwinowski & Minor 1997)'
_computing_structure_refinement 'SHELXL-97 (Sheldrick, 1997)'
_diffrn_ambient_temperature 293(2)
_diffrn_detector_area_resol_mean 9
_diffrn_measured_fraction_theta_full 0.992
_diffrn_measured_fraction_theta_max 0.992
_diffrn_measurement_device '95mm CCD camera on \k-goniostat'
_diffrn_measurement_device_type KappaCCD
_diffrn_measurement_method CCD
_diffrn_orient_matrix_type 'by Bruker AXS Collect from scalepack cell'
_diffrn_orient_matrix_UB_11 0.0722144
_diffrn_orient_matrix_UB_12 0.0216997
_diffrn_orient_matrix_UB_13 0.0624716
_diffrn_orient_matrix_UB_21 0.0710935
_diffrn_orient_matrix_UB_22 0.0011281
_diffrn_orient_matrix_UB_23 -0.032018
_diffrn_orient_matrix_UB_31 -0.0012727
_diffrn_orient_matrix_UB_32 0.0699446
_diffrn_orient_matrix_UB_33 -0.001101
_diffrn_radiation_monochromator graphite
_diffrn_radiation_type MoK\a
_diffrn_radiation_wavelength 0.71073
_diffrn_reflns_av_R_equivalents 0
_diffrn_reflns_av_unetI/netI 0.0555
_diffrn_reflns_limit_h_max 11
_diffrn_reflns_limit_h_min 0
_diffrn_reflns_limit_k_max 16
_diffrn_reflns_limit_k_min -16
_diffrn_reflns_limit_l_max 16
_diffrn_reflns_limit_l_min -17
_diffrn_reflns_number 6471
_diffrn_reflns_theta_full 23.89
_diffrn_reflns_theta_max 23.89
_diffrn_reflns_theta_min 1.43
_exptl_absorpt_coefficient_mu 0.97
_exptl_absorpt_correction_type none
_exptl_crystal_density_diffrn 1.46
_exptl_crystal_F_000 952
_exptl_crystal_size_max 0.1
_exptl_crystal_size_mid 0.05
_exptl_crystal_size_min 0.05
_refine_diff_density_max 1.207
_refine_diff_density_min -0.845
_refine_diff_density_rms 0.149
_refine_ls_extinction_method none
_refine_ls_goodness_of_fit_ref 1.146
_refine_ls_hydrogen_treatment noref
_refine_ls_matrix_type full
_refine_ls_number_parameters 477
_refine_ls_number_reflns 6471
_refine_ls_number_restraints 0
_refine_ls_restrained_S_all 1.146
_refine_ls_R_factor_all 0.0896
_refine_ls_R_factor_gt 0.0695
_refine_ls_shift/su_max 0.001
_refine_ls_shift/su_mean 0
_refine_ls_structure_factor_coef Fsqd
_refine_ls_weighting_details 'calc w=1/[\s^2^(Fo^2^)+(0.0835P)^2^+10.1257P] where P=(Fo^2^+2Fc^2^)/3'
_refine_ls_weighting_scheme calc
_refine_ls_wR_factor_gt 0.1655
_refine_ls_wR_factor_ref 0.1808
_reflns_number_gt 5221
_reflns_number_total 6471
_reflns_threshold_expression >2sigma(I)
_cod_data_source_file ja902679b_si_005.cif
_cod_data_source_block orig
_cod_database_code 4104929

loop_
_symmetry_equiv_pos_as_xyz
'x, y, z'
'-x, -y, -z'

loop_
_atom_site_label
_atom_site_type_symbol
_atom_site_fract_x
_atom_site_fract_y
_atom_site_fract_z
_atom_site_U_iso_or_equiv
_atom_site_adp_type
_atom_site_occupancy
_atom_site_symmetry_multiplicity
_atom_site_calc_flag
_atom_site_refinement_flags
_atom_site_disorder_assembly
_atom_site_disorder_group
C1 C 0.1206(8) 0.4673(6) 0.7770(7) 0.039(2) Uani 1 1 d . . .
C2 C 0.2003(8) 0.4170(6) 0.8348(6) 0.035(2) Uani 1 1 d . . .
C3 C 0.3024(9) 0.4704(7) 0.9175(7) 0.049(2) Uani 1 1 d . . .
H3 H 0.3548 0.4371 0.9554 0.059 Uiso 1 1 calc R . .
C4 C 0.3265(10) 0.5704(7) 0.9436(7) 0.052(3) Uani 1 1 d . . .
H4 H 0.3955 0.6043 0.9982 0.063 Uiso 1 1 calc R . .
C5 C 0.2493(10) 0.6209(7) 0.8895(8) 0.057(3) Uani 1 1 d . . .
H5 H 0.2642 0.6888 0.9075 0.069 Uiso 1 1 calc R . .
C6 C 0.1499(10) 0.5697(6) 0.8085(8) 0.051(3) Uani 1 1 d . . .
H6 H 0.0986 0.6048 0.7722 0.062 Uiso 1 1 calc R . .
C7 C 0.0092(9) 0.4178(6) 0.6895(6) 0.037(2) Uani 1 1 d . . .
C8 C -0.0657(8) 0.3235(6) 0.6726(6) 0.0324(19) Uani 1 1 d . . .
C9 C -0.1733(9) 0.2853(7) 0.5889(6) 0.043(2) Uani 1 1 d . . .
H9 H -0.2253 0.2231 0.579 0.051 Uiso 1 1 calc R . .
C10 C -0.2042(10) 0.3366(8) 0.5215(7) 0.053(3) Uani 1 1 d . . .
H10 H -0.2742 0.309 0.4656 0.063 Uiso 1 1 calc R . .
C11 C -0.1309(10) 0.4287(8) 0.5374(7) 0.053(3) Uani 1 1 d . . .
H11 H -0.1528 0.4647 0.4925 0.064 Uiso 1 1 calc R . .
C12 C -0.0264(11) 0.4692(7) 0.6179(7) 0.053(3) Uani 1 1 d . . .
H12 H 0.0231 0.5318 0.6264 0.063 Uiso 1 1 calc R . .
C13 C -0.1241(8) 0.2909(7) 0.8438(6) 0.041(2) Uani 1 1 d . . .
C14 C -0.0569(11) 0.3934(8) 0.9042(8) 0.063(3) Uani 1 1 d . . .
H14A H -0.1054 0.4119 0.9472 0.094 Uiso 1 1 calc R . .
H14B H -0.0578 0.4386 0.8648 0.094 Uiso 1 1 calc R . .
H14C H 0.0351 0.3945 0.9387 0.094 Uiso 1 1 calc R . .
C15 C -0.2688(9) 0.2939(7) 0.7872(7) 0.047(2) Uani 1 1 d . . .
H15A H -0.3156 0.3188 0.8294 0.07 Uiso 1 1 calc R . .
H15B H -0.3164 0.229 0.7517 0.07 Uiso 1 1 calc R . .
H15C H -0.2649 0.3358 0.7452 0.07 Uiso 1 1 calc R . .
C16 C -0.1278(10) 0.2215(9) 0.9082(8) 0.059(3) Uani 1 1 d . . .
H16A H -0.0373 0.2152 0.9383 0.088 Uiso 1 1 calc R . .
H16B H -0.1815 0.1584 0.8719 0.088 Uiso 1 1 calc R . .
H16C H -0.1671 0.2471 0.9549 0.088 Uiso 1 1 calc R . .
C17 C -0.0886(8) 0.1155(6) 0.7020(7) 0.042(2) Uani 1 1 d . . .
C18 C -0.2416(9) 0.0753(7) 0.6649(8) 0.052(3) Uani 1 1 d . . .
H18A H -0.2595 0.006 0.6387 0.078 Uiso 1 1 calc R . .
H18B H -0.2824 0.1068 0.6172 0.078 Uiso 1 1 calc R . .
H18C H -0.2792 0.0877 0.7154 0.078 Uiso 1 1 calc R . .
C19 C -0.0304(10) 0.0577(7) 0.7740(8) 0.054(3) Uani 1 1 d . . .
H19A H -0.0771 0.0615 0.8199 0.081 Uiso 1 1 calc R . .
H19B H 0.0644 0.0851 0.8045 0.081 Uiso 1 1 calc R . .
H19C H -0.0422 -0.0096 0.7423 0.081 Uiso 1 1 calc R . .
C20 C -0.0231(10) 0.0969(7) 0.6217(8) 0.057(3) Uani 1 1 d . . .
H20A H 0.0731 0.1216 0.6471 0.085 Uiso 1 1 calc R . .
H20B H -0.061 0.1298 0.5744 0.085 Uiso 1 1 calc R . .
H20C H -0.0411 0.0278 0.5943 0.085 Uiso 1 1 calc R . .
C21 C 0.3894(9) 0.1844(7) 0.8529(7) 0.044(2) Uani 1 1 d . . .
C22 C 0.5013(10) 0.1312(8) 0.8809(8) 0.061(3) Uani 1 1 d . . .
H22A H 0.4703 0.0776 0.9049 0.091 Uiso 1 1 calc R . .
H22B H 0.5774 0.1753 0.9286 0.091 Uiso 1 1 calc R . .
H22C H 0.5279 0.1066 0.8272 0.091 Uiso 1 1 calc R . .
C23 C 0.3449(9) 0.2377(6) 0.4491(6) 0.039(2) Uani 1 1 d . A .
C24 C 0.2117(8) 0.2493(6) 0.4331(6) 0.039(2) Uani 1 1 d . . .
C25 C 0.1729(10) 0.2912(7) 0.5082(7) 0.050(2) Uani 1 1 d . . .
H25 H 0.0854 0.3023 0.4973 0.06 Uiso 1 1 calc R . .
C26 C 0.2607(11) 0.3170(8) 0.5993(8) 0.059(3) Uani 1 1 d . . .
H26 H 0.2312 0.3435 0.6487 0.07 Uiso 1 1 calc R . .
C27 C 0.3903(10) 0.3035(7) 0.6163(7) 0.054(3) Uani 1 1 d . . .
H27 H 0.4495 0.3194 0.6773 0.064 Uiso 1 1 calc R . .
C28 C 0.4328(9) 0.2656(7) 0.5411(7) 0.046(2) Uani 1 1 d . . .
H28 H 0.5222 0.2587 0.5523 0.055 Uiso 1 1 calc R . .
C29 C 0.1073(9) 0.2211(6) 0.3339(7) 0.042(2) Uani 1 1 d . . .
C30 C 0.1411(9) 0.2236(6) 0.2544(7) 0.040(2) Uani 1 1 d . . .
C31 C 0.0325(10) 0.1988(7) 0.1691(7) 0.051(2) Uani 1 1 d . . .
H31 H 0.0522 0.2034 0.1142 0.061 Uiso 1 1 calc R . .
C32 C -0.0982(11) 0.1688(9) 0.1636(9) 0.067(3) Uani 1 1 d . . .
H32 H -0.166 0.1521 0.1059 0.08 Uiso 1 1 calc R . .
C33 C -0.1301(10) 0.1631(8) 0.2444(9) 0.061(3) Uani 1 1 d . . .
H33 H -0.2192 0.1412 0.2418 0.073 Uiso 1 1 calc R . .
C34 C -0.0275(9) 0.1903(8) 0.3289(8) 0.056(3) Uani 1 1 d . . .
H34 H -0.0484 0.1882 0.3839 0.067 Uiso 1 1 calc R . .
C35 C 0.3740(11) 0.3861(7) 0.2816(8) 0.055(3) Uani 1 1 d . . .
C36 C 0.316(3) 0.4341(18) 0.351(2) 0.086(4) Uani 0.5 1 d P A 1
H36A H 0.3423 0.4104 0.4066 0.129 Uiso 0.5 1 calc PR A 1
H36B H 0.2193 0.4196 0.325 0.129 Uiso 0.5 1 calc PR A 1
H36C H 0.3496 0.5036 0.366 0.129 Uiso 0.5 1 calc PR A 1
C37 C 0.334(3) 0.4278(18) 0.194(2) 0.086(4) Uani 0.5 1 d P A 1
H37A H 0.3712 0.3975 0.1481 0.129 Uiso 0.5 1 calc PR A 1
H37B H 0.3684 0.4972 0.2115 0.129 Uiso 0.5 1 calc PR A 1
H37C H 0.2369 0.4144 0.1684 0.129 Uiso 0.5 1 calc PR A 1
C38 C 0.531(3) 0.411(2) 0.319(2) 0.086(4) Uani 0.5 1 d P A 1
H38A H 0.5661 0.3798 0.2716 0.129 Uiso 0.5 1 calc PR A 1
H38B H 0.5615 0.3871 0.3743 0.129 Uiso 0.5 1 calc PR A 1
H38C H 0.5632 0.4803 0.3336 0.129 Uiso 0.5 1 calc PR A 1
C36A C 0.395(3) 0.4317(19) 0.387(2) 0.086(4) Uani 0.5 1 d P A 2
H36D H 0.3114 0.4169 0.4001 0.129 Uiso 0.5 1 calc PR A 2
H36E H 0.4256 0.5014 0.4005 0.129 Uiso 0.5 1 calc PR A 2
H36F H 0.4623 0.4048 0.4257 0.129 Uiso 0.5 1 calc PR A 2
C37A C 0.260(3) 0.4254(18) 0.220(2) 0.086(4) Uani 0.5 1 d P A 2
H37D H 0.1772 0.4077 0.2339 0.129 Uiso 0.5 1 calc PR A 2
H37E H 0.2457 0.3973 0.1546 0.129 Uiso 0.5 1 calc PR A 2
H37F H 0.2851 0.4954 0.2322 0.129 Uiso 0.5 1 calc PR A 2
C38A C 0.508(3) 0.414(2) 0.263(2) 0.086(4) Uani 0.5 1 d P A 2
H38D H 0.5767 0.3894 0.3032 0.129 Uiso 0.5 1 calc PR A 2
H38E H 0.5342 0.4837 0.2758 0.129 Uiso 0.5 1 calc PR A 2
H38F H 0.4981 0.3855 0.1987 0.129 Uiso 0.5 1 calc PR A 2
C39 C 0.3308(10) 0.1875(8) 0.1396(7) 0.049(2) Uani 1 1 d . . .
C40 C 0.4796(11) 0.1953(9) 0.1476(8) 0.065(3) Uani 1 1 d . A .
H40A H 0.5224 0.1663 0.1969 0.097 Uiso 1 1 calc R . .
H40B H 0.5232 0.263 0.1617 0.097 Uiso 1 1 calc R . .
H40C H 0.4874 0.1614 0.0893 0.097 Uiso 1 1 calc R . .
C41 C 0.2646(15) 0.2254(12) 0.0531(9) 0.093(5) Uani 1 1 d . A .
H41A H 0.3307 0.274 0.0445 0.14 Uiso 1 1 calc R . .
H41B H 0.1907 0.2539 0.0628 0.14 Uiso 1 1 calc R . .
H41C H 0.2313 0.1719 -0.0017 0.14 Uiso 1 1 calc R . .
C42 C 0.2668(11) 0.0786(8) 0.1196(7) 0.063(3) Uani 1 1 d . A .
H42A H 0.2862 0.043 0.0665 0.095 Uiso 1 1 calc R . .
H42B H 0.1705 0.0705 0.1062 0.095 Uiso 1 1 calc R . .
H42C H 0.3037 0.054 0.1735 0.095 Uiso 1 1 calc R . .
C43 C 0.5869(9) 0.0555(7) 0.3824(7) 0.046(2) Uani 1 1 d . A .
C44 C 0.6677(14) -0.0213(9) 0.3929(9) 0.084(4) Uani 1 1 d . . .
H44A H 0.7587 0.0083 0.4325 0.127 Uiso 1 1 calc R . .
H44B H 0.6693 -0.054 0.3323 0.127 Uiso 1 1 calc R . .
H44C H 0.6276 -0.068 0.4206 0.127 Uiso 1 1 calc R . .
O1 O 0.4156(6) 0.2771(5) 0.8662(5) 0.0496(17) Uani 1 1 d . . .
O2 O 0.2704(6) 0.1380(5) 0.8170(5) 0.0498(17) Uani 1 1 d . . .
O3 O 0.5534(6) 0.0995(5) 0.4490(4) 0.0473(16) Uani 1 1 d . A .
O4 O 0.5510(7) 0.0797(5) 0.3040(5) 0.0574(19) Uani 1 1 d . A .
Pd1 Pd 0.19744(6) 0.27536(5) 0.81657(5) 0.0329(2) Uani 1 1 d . . .
Pd2 Pd 0.43185(6) 0.17638(5) 0.36041(5) 0.0331(2) Uani 1 1 d . . .
P1 P -0.0264(2) 0.25122(15) 0.76059(15) 0.0297(5) Uani 1 1 d . . .
P2 P 0.3181(2) 0.24894(17) 0.25663(17) 0.0374(5) Uani 1 1 d . A .

loop_
_atom_site_aniso_label
_atom_site_aniso_U_11
_atom_site_aniso_U_22
_atom_site_aniso_U_33
_atom_site_aniso_U_23
_atom_site_aniso_U_13
_atom_site_aniso_U_12
C1 0.036(5) 0.033(5) 0.052(6) 0.006(4) 0.024(4) 0.005(4)
C2 0.025(4) 0.032(5) 0.051(6) 0.012(4) 0.017(4) 0.002(3)
C3 0.033(5) 0.049(6) 0.054(6) -0.003(5) 0.009(4) 0.002(4)
C4 0.047(6) 0.041(6) 0.054(6) -0.013(5) 0.019(5) -0.010(5)
C5 0.050(6) 0.027(5) 0.084(8) -0.009(5) 0.025(6) -0.006(4)
C6 0.059(6) 0.031(5) 0.074(7) 0.010(5) 0.038(6) 0.007(4)
C7 0.041(5) 0.039(5) 0.042(5) 0.015(4) 0.024(4) 0.014(4)
C8 0.026(4) 0.032(5) 0.036(5) 0.007(4) 0.006(4) 0.005(3)
C9 0.045(5) 0.046(6) 0.035(5) 0.010(4) 0.011(4) 0.003(4)
C10 0.041(5) 0.073(7) 0.048(6) 0.027(5) 0.011(4) 0.011(5)
C11 0.056(6) 0.068(7) 0.048(6) 0.031(5) 0.021(5) 0.021(5)
C12 0.065(7) 0.046(6) 0.056(7) 0.026(5) 0.025(5) 0.011(5)
C13 0.034(5) 0.046(5) 0.042(5) 0.011(4) 0.014(4) 0.007(4)
C14 0.065(7) 0.065(7) 0.062(7) -0.008(6) 0.047(6) 0.003(5)
C15 0.040(5) 0.063(6) 0.050(6) 0.023(5) 0.023(4) 0.022(5)
C16 0.052(6) 0.083(8) 0.052(6) 0.030(6) 0.020(5) 0.021(5)
C17 0.032(5) 0.033(5) 0.056(6) 0.006(4) 0.010(4) 0.002(4)
C18 0.040(5) 0.033(5) 0.066(7) 0.005(5) 0.001(5) -0.002(4)
C19 0.047(6) 0.042(6) 0.072(7) 0.024(5) 0.011(5) 0.009(4)
C20 0.047(6) 0.048(6) 0.064(7) -0.007(5) 0.015(5) 0.005(5)
C21 0.036(5) 0.052(6) 0.041(5) 0.003(5) 0.008(4) 0.013(4)
C22 0.044(6) 0.072(7) 0.068(7) 0.020(6) 0.012(5) 0.026(5)
C23 0.045(5) 0.031(5) 0.042(5) 0.013(4) 0.014(4) 0.009(4)
C24 0.034(5) 0.040(5) 0.044(5) 0.010(4) 0.013(4) 0.009(4)
C25 0.045(5) 0.059(6) 0.059(7) 0.013(5) 0.033(5) 0.022(5)
C26 0.062(7) 0.064(7) 0.055(7) 0.003(5) 0.032(6) 0.017(5)
C27 0.056(6) 0.057(6) 0.045(6) 0.003(5) 0.018(5) 0.011(5)
C28 0.042(5) 0.052(6) 0.044(6) 0.010(5) 0.014(4) 0.014(4)
C29 0.043(5) 0.038(5) 0.044(6) 0.009(4) 0.013(4) 0.015(4)
C30 0.038(5) 0.038(5) 0.052(6) 0.019(4) 0.017(4) 0.017(4)
C31 0.050(6) 0.063(7) 0.045(6) 0.027(5) 0.012(5) 0.019(5)
C32 0.047(6) 0.076(8) 0.071(8) 0.024(6) 0.003(6) 0.018(6)
C33 0.030(5) 0.070(7) 0.083(9) 0.024(6) 0.015(5) 0.009(5)
C34 0.036(5) 0.067(7) 0.071(7) 0.022(6) 0.023(5) 0.018(5)
C35 0.063(7) 0.039(5) 0.072(8) 0.025(5) 0.023(6) 0.015(5)
C36 0.100(10) 0.047(5) 0.118(12) 0.035(7) 0.037(9) 0.016(6)
C37 0.100(10) 0.047(5) 0.118(12) 0.035(7) 0.037(9) 0.016(6)
C38 0.100(10) 0.047(5) 0.118(12) 0.035(7) 0.037(9) 0.016(6)
C36A 0.100(10) 0.047(5) 0.118(12) 0.035(7) 0.037(9) 0.016(6)
C37A 0.100(10) 0.047(5) 0.118(12) 0.035(7) 0.037(9) 0.016(6)
C38A 0.100(10) 0.047(5) 0.118(12) 0.035(7) 0.037(9) 0.016(6)
C39 0.047(5) 0.074(7) 0.034(5) 0.023(5) 0.014(4) 0.019(5)
C40 0.071(7) 0.085(8) 0.056(7) 0.028(6) 0.034(6) 0.027(6)
C41 0.101(10) 0.153(14) 0.059(8) 0.063(9) 0.039(7) 0.052(10)
C42 0.071(7) 0.076(8) 0.036(6) 0.006(5) 0.018(5) 0.006(6)
C43 0.045(5) 0.041(5) 0.042(6) 0.002(5) -0.001(4) 0.019(4)
C44 0.106(10) 0.085(9) 0.062(8) 0.015(7) 0.004(7) 0.068(8)
O1 0.025(3) 0.052(4) 0.062(4) 0.003(3) 0.005(3) 0.006(3)
O2 0.028(3) 0.049(4) 0.066(5) 0.008(3) 0.008(3) 0.012(3)
O3 0.059(4) 0.048(4) 0.036(4) 0.009(3) 0.011(3) 0.025(3)
O4 0.068(5) 0.071(5) 0.044(4) 0.013(4) 0.022(3) 0.041(4)
Pd1 0.0260(3) 0.0346(4) 0.0343(4) 0.0040(3) 0.0066(3) 0.0058(3)
Pd2 0.0330(4) 0.0358(4) 0.0344(4) 0.0106(3) 0.0122(3) 0.0134(3)
P1 0.0251(10) 0.0304(11) 0.0316(12) 0.0070(9) 0.0064(9) 0.0049(8)
P2 0.0394(12) 0.0388(13) 0.0420(13) 0.0194(11) 0.0163(10) 0.0142(10)

loop_
_atom_type_symbol
_atom_type_description
_atom_type_scat_dispersion_real
_atom_type_scat_dispersion_imag
_atom_type_scat_source
C C 0.0033 0.0016 'International Tables Vol C Tables 4.2.6.8 and 6.1.1.4'
H H 0 0 'International Tables Vol C Tables 4.2.6.8 and 6.1.1.4'
O O 0.0106 0.006 'International Tables Vol C Tables 4.2.6.8 and 6.1.1.4'
Pd Pd -0.9988 1.0072 'International Tables Vol C Tables 4.2.6.8 and 6.1.1.4'
P P 0.1023 0.0942 'International Tables Vol C Tables 4.2.6.8 and 6.1.1.4'

loop_
_geom_angle_atom_site_label_1
_geom_angle_atom_site_label_2
_geom_angle_atom_site_label_3
_geom_angle
C6 C1 C2 116.0(8)
C6 C1 C7 120.2(9)
C2 C1 C7 123.7(7)
C3 C2 C1 119.5(8)
C3 C2 Pd1 110.7(7)
C1 C2 Pd1 129.7(6)
C4 C3 C2 121.4(10)
C4 C3 H3 119.3
C2 C3 H3 119.3
C3 C4 C5 120.3(9)
C3 C4 H4 119.9
C5 C4 H4 119.9
C6 C5 C4 118.9(9)
C6 C5 H5 120.6
C4 C5 H5 120.6
C5 C6 C1 123.9(10)
C5 C6 H6 118.1
C1 C6 H6 118.1
C8 C7 C12 117.1(9)
C8 C7 C1 123.9(8)
C12 C7 C1 118.9(8)
C7 C8 C9 119.3(8)
C7 C8 P1 120.2(6)
C9 C8 P1 120.5(6)
C10 C9 C8 122.0(9)
C10 C9 H9 119
C8 C9 H9 119
C11 C10 C9 119.0(10)
C11 C10 H10 120.5
C9 C10 H10 120.5
C12 C11 C10 121.1(10)
C12 C11 H11 119.4
C10 C11 H11 119.4
C11 C12 C7 121.5(9)
C11 C12 H12 119.2
C7 C12 H12 119.2
C14 C13 C16 108.5(9)
C14 C13 C15 107.4(8)
C16 C13 C15 110.4(8)
C14 C13 P1 110.2(6)
C16 C13 P1 110.6(6)
C15 C13 P1 109.7(6)
C13 C14 H14A 109.5
C13 C14 H14B 109.5
H14A C14 H14B 109.5
C13 C14 H14C 109.5
H14A C14 H14C 109.5
H14B C14 H14C 109.5
C13 C15 H15A 109.5
C13 C15 H15B 109.5
H15A C15 H15B 109.5
C13 C15 H15C 109.5
H15A C15 H15C 109.5
H15B C15 H15C 109.5
C13 C16 H16A 109.5
C13 C16 H16B 109.5
H16A C16 H16B 109.5
C13 C16 H16C 109.5
H16A C16 H16C 109.5
H16B C16 H16C 109.5
C18 C17 C19 106.2(8)
C18 C17 C20 111.2(8)
C19 C17 C20 107.9(8)
C18 C17 P1 117.7(6)
C19 C17 P1 108.1(6)
C20 C17 P1 105.3(6)
C17 C18 H18A 109.5
C17 C18 H18B 109.5
H18A C18 H18B 109.5
C17 C18 H18C 109.5
H18A C18 H18C 109.5
H18B C18 H18C 109.5
C17 C19 H19A 109.5
C17 C19 H19B 109.5
H19A C19 H19B 109.5
C17 C19 H19C 109.5
H19A C19 H19C 109.5
H19B C19 H19C 109.5
C17 C20 H20A 109.5
C17 C20 H20B 109.5
H20A C20 H20B 109.5
C17 C20 H20C 109.5
H20A C20 H20C 109.5
H20B C20 H20C 109.5
O2 C21 O1 119.8(8)
O2 C21 C22 119.9(9)
O1 C21 C22 120.3(9)
O2 C21 Pd1 60.0(5)
O1 C21 Pd1 60.0(4)
C22 C21 Pd1 176.0(8)
C21 C22 H22A 109.5
C21 C22 H22B 109.5
H22A C22 H22B 109.5
C21 C22 H22C 109.5
H22A C22 H22C 109.5
H22B C22 H22C 109.5
C24 C23 C28 118.5(8)
C24 C23 Pd2 129.6(7)
C28 C23 Pd2 111.7(6)
C25 C24 C23 118.9(9)
C25 C24 C29 118.7(8)
C23 C24 C29 122.4(8)
C24 C25 C26 121.8(9)
C24 C25 H25 119.1
C26 C25 H25 119.1
C27 C26 C25 119.9(9)
C27 C26 H26 120.1
C25 C26 H26 120.1
C26 C27 C28 119.0(10)
C26 C27 H27 120.5
C28 C27 H27 120.5
C27 C28 C23 121.8(9)
C27 C28 H28 119.1
C23 C28 H28 119.1
C30 C29 C34 120.6(9)
C30 C29 C24 123.5(8)
C34 C29 C24 115.9(9)
C29 C30 C31 116.5(8)
C29 C30 P2 121.7(7)
C31 C30 P2 121.7(7)
C32 C31 C30 123.3(10)
C32 C31 H31 118.4
C30 C31 H31 118.4
C31 C32 C33 119.4(10)
C31 C32 H32 120.3
C33 C32 H32 120.3
C34 C33 C32 118.7(10)
C34 C33 H33 120.6
C32 C33 H33 120.6
C33 C34 C29 121.4(10)
C33 C34 H34 119.3
C29 C34 H34 119.3
C36 C35 C38A 131.9(19)
C36 C35 C37 108.2(17)
C38A C35 C37 76.7(16)
C36 C35 C38 111.3(18)
C38A C35 C38 31.3(15)
C37 C35 C38 106.2(17)
C36 C35 C37A 77.8(17)
C38A C35 C37A 111.7(17)
C37 C35 C37A 36.3(13)
C38 C35 C37A 137.4(16)
C36 C35 C36A 33.3(14)
C38A C35 C36A 107.9(18)
C37 C35 C36A 131.4(16)
C38 C35 C36A 80.6(17)
C37A C35 C36A 109.1(17)
C36 C35 P2 109.9(12)
C38A C35 P2 110.9(12)
C37 C35 P2 114.0(12)
C38 C35 P2 107.2(11)
C37A C35 P2 108.0(11)
C36A C35 P2 109.1(11)
C35 C36 H36A 109.5
C35 C36 H36B 109.5
H36A C36 H36B 109.5
C35 C36 H36C 109.5
H36A C36 H36C 109.5
H36B C36 H36C 109.5
C35 C37 H37A 109.5
C35 C37 H37B 109.5
H37A C37 H37B 109.5
C35 C37 H37C 109.5
H37A C37 H37C 109.5
H37B C37 H37C 109.5
C35 C38 H38A 109.5
C35 C38 H38B 109.5
H38A C38 H38B 109.5
C35 C38 H38C 109.5
H38A C38 H38C 109.5
H38B C38 H38C 109.5
C35 C36A H36D 109.5
C35 C36A H36E 109.5
H36D C36A H36E 109.5
C35 C36A H36F 109.5
H36D C36A H36F 109.5
H36E C36A H36F 109.5
C35 C37A H37D 109.5
C35 C37A H37E 109.5
H37D C37A H37E 109.5
C35 C37A H37F 109.5
H37D C37A H37F 109.5
H37E C37A H37F 109.5
C35 C38A H38D 109.5
C35 C38A H38E 109.5
H38D C38A H38E 109.5
C35 C38A H38F 109.5
H38D C38A H38F 109.5
H38E C38A H38F 109.5
C40 C39 C42 107.5(9)
C40 C39 C41 107.0(9)
C42 C39 C41 108.0(10)
C40 C39 P2 108.7(7)
C42 C39 P2 107.3(7)
C41 C39 P2 118.0(8)
C39 C40 H40A 109.5
C39 C40 H40B 109.5
H40A C40 H40B 109.5
C39 C40 H40C 109.5
H40A C40 H40C 109.5
H40B C40 H40C 109.5
C39 C41 H41A 109.5
C39 C41 H41B 109.5
H41A C41 H41B 109.5
C39 C41 H41C 109.5
H41A C41 H41C 109.5
H41B C41 H41C 109.5
C39 C42 H42A 109.5
C39 C42 H42B 109.5
H42A C42 H42B 109.5
C39 C42 H42C 109.5
H42A C42 H42C 109.5
H42B C42 H42C 109.5
O3 C43 O4 118.0(8)
O3 C43 C44 122.1(10)
O4 C43 C44 119.9(9)
O3 C43 Pd2 58.2(4)
O4 C43 Pd2 60.1(4)
C44 C43 Pd2 175.5(9)
C43 C44 H44A 109.5
C43 C44 H44B 109.5
H44A C44 H44B 109.5
C43 C44 H44C 109.5
H44A C44 H44C 109.5
H44B C44 H44C 109.5
C21 O1 Pd1 90.0(5)
C21 O2 Pd1 90.8(6)
C43 O3 Pd2 92.3(5)
C43 O4 Pd2 89.6(5)
C2 Pd1 O1 100.8(3)
C2 Pd1 O2 160.1(3)
O1 Pd1 O2 59.2(2)
C2 Pd1 P1 87.1(2)
O1 Pd1 P1 172.05(18)
O2 Pd1 P1 112.88(17)
C2 Pd1 C21 130.8(3)
O1 Pd1 C21 30.0(3)
O2 Pd1 C21 29.3(3)
P1 Pd1 C21 142.1(2)
C23 Pd2 O3 99.1(3)
C23 Pd2 O4 158.4(3)
O3 Pd2 O4 59.7(2)
C23 Pd2 P2 87.7(3)
O3 Pd2 P2 173.22(18)
O4 Pd2 P2 113.52(19)
C23 Pd2 C43 128.3(3)
O3 Pd2 C43 29.6(3)
O4 Pd2 C43 30.3(3)
P2 Pd2 C43 143.8(2)
C8 P1 C17 110.0(4)
C8 P1 C13 104.3(4)
C17 P1 C13 110.4(4)
C8 P1 Pd1 107.2(3)
C17 P1 Pd1 106.0(3)
C13 P1 Pd1 118.9(3)
C30 P2 C39 109.5(4)
C30 P2 C35 107.0(4)
C39 P2 C35 110.9(5)
C30 P2 Pd2 107.0(3)
C39 P2 Pd2 106.0(3)
C35 P2 Pd2 116.3(4)

loop_
_geom_bond_atom_site_label_1
_geom_bond_atom_site_label_2
_geom_bond_distance
C1 C6 1.404(12)
C1 C2 1.412(12)
C1 C7 1.480(12)
C2 C3 1.404(13)
C2 Pd1 1.975(8)
C3 C4 1.368(13)
C3 H3 0.93
C4 C5 1.370(15)
C4 H4 0.93
C5 C6 1.368(15)
C5 H5 0.93
C6 H6 0.93
C7 C8 1.392(12)
C7 C12 1.421(13)
C8 C9 1.401(12)
C8 P1 1.836(9)
C9 C10 1.367(13)
C9 H9 0.93
C10 C11 1.360(14)
C10 H10 0.93
C11 C12 1.359(14)
C11 H11 0.93
C12 H12 0.93
C13 C14 1.518(13)
C13 C16 1.523(14)
C13 C15 1.538(12)
C13 P1 1.900(9)
C14 H14A 0.96
C14 H14B 0.96
C14 H14C 0.96
C15 H15A 0.96
C15 H15B 0.96
C15 H15C 0.96
C16 H16A 0.96
C16 H16B 0.96
C16 H16C 0.96
C17 C18 1.529(12)
C17 C19 1.541(13)
C17 C20 1.565(14)
C17 P1 1.899(9)
C18 H18A 0.96
C18 H18B 0.96
C18 H18C 0.96
C19 H19A 0.96
C19 H19B 0.96
C19 H19C 0.96
C20 H20A 0.96
C20 H20B 0.96
C20 H20C 0.96
C21 O2 1.242(11)
C21 O1 1.271(11)
C21 C22 1.496(13)
C21 Pd1 2.541(9)
C22 H22A 0.96
C22 H22B 0.96
C22 H22C 0.96
C23 C24 1.391(12)
C23 C28 1.395(13)
C23 Pd2 1.975(9)
C24 C25 1.384(12)
C24 C29 1.543(13)
C25 C26 1.384(15)
C25 H25 0.93
C26 C27 1.363(14)
C26 H26 0.93
C27 C28 1.389(13)
C27 H27 0.93
C28 H28 0.93
C29 C30 1.363(13)
C29 C34 1.396(13)
C30 C31 1.416(13)
C30 P2 1.831(9)
C31 C32 1.352(14)
C31 H31 0.93
C32 C33 1.380(16)
C32 H32 0.93
C33 C34 1.377(15)
C33 H33 0.93
C34 H34 0.93
C35 C36 1.47(3)
C35 C38A 1.52(3)
C35 C37 1.54(3)
C35 C38 1.55(3)
C35 C37A 1.55(3)
C35 C36A 1.56(3)
C35 P2 1.886(10)
C36 H36A 0.96
C36 H36B 0.96
C36 H36C 0.96
C37 H37A 0.96
C37 H37B 0.96
C37 H37C 0.96
C38 H38A 0.96
C38 H38B 0.96
C38 H38C 0.96
C36A H36D 0.96
C36A H36E 0.96
C36A H36F 0.96
C37A H37D 0.96
C37A H37E 0.96
C37A H37F 0.96
C38A H38D 0.96
C38A H38E 0.96
C38A H38F 0.96
C39 C40 1.520(14)
C39 C42 1.532(15)
C39 C41 1.546(15)
C39 P2 1.886(10)
C40 H40A 0.96
C40 H40B 0.96
C40 H40C 0.96
C41 H41A 0.96
C41 H41B 0.96
C41 H41C 0.96
C42 H42A 0.96
C42 H42B 0.96
C42 H42C 0.96
C43 O3 1.254(11)
C43 O4 1.281(12)
C43 C44 1.483(13)
C43 Pd2 2.540(9)
C44 H44A 0.96
C44 H44B 0.96
C44 H44C 0.96
O1 Pd1 2.200(6)
O2 Pd1 2.200(6)
O3 Pd2 2.159(6)
O4 Pd2 2.203(6)
Pd1 P1 2.217(2)
Pd2 P2 2.221(2)
